data_7224544
loop_
_publ_author_name
'PASHA, MOHAMED AFZAL'
'tabassum, sumaiya'
'govindaraju, santhosh'
'rahaman khan, riyaz ur'

_publ_section_title
;
 Ultrasound mediated, green innovation for the synthesis of
 polysubstituted 1,4-dihydropyridines
;
_journal_name_full 'RSC Adv.'
_journal_paper_doi 10.1039/C6RA05441B
_journal_year 2016
_chemical_formula_sum 'C27 H25 N3 O5'
_chemical_formula_weight 471.50
_chemical_melting_point 491.6(5)
_chemical_name_systematic 'Diethyl 6-amino-4-(benzofuran-2-yl)-5-cyano-1-p-tolyl-1,4-dihydropyridine-2,3-dicarboxylate '
_space_group_crystal_system triclinic
_space_group_IT_number 2
_space_group_name_Hall '-P 1'
_space_group_name_H-M_alt 'P -1'
_symmetry_space_group_name_Hall '-P 1'
_symmetry_space_group_name_H-M 'P -1'
_atom_sites_solution_hydrogens difmap
_audit_creation_method SHELXL-2014/7
_audit_update_record
;
2015-09-08 deposited with the CCDC.
2016-03-07 downloaded from the CCDC.
;
_cell_angle_alpha 112.9320(10)
_cell_angle_beta 99.2640(10)
_cell_angle_gamma 109.5870(10)
_cell_formula_units_Z 2
_cell_length_a 9.9491(3)
_cell_length_b 11.8834(4)
_cell_length_c 12.5820(4)
_cell_measurement_temperature 296(2)
_cell_volume 1215.64(7)
_computing_structure_refinement 'SHELXL-2014/7 (Sheldrick, 2014)'
_diffrn_ambient_temperature 296(2)
_diffrn_measured_fraction_theta_full 1.000
_diffrn_measured_fraction_theta_max 1.000
_diffrn_radiation_type MoK\a
_diffrn_radiation_wavelength 0.71073
_diffrn_reflns_av_R_equivalents 0.0177
_diffrn_reflns_av_unetI/netI 0.0081
_diffrn_reflns_laue_measured_fraction_full 1.000
_diffrn_reflns_laue_measured_fraction_max 1.000
_diffrn_reflns_limit_h_max 7
_diffrn_reflns_limit_h_min -7
_diffrn_reflns_limit_k_max 8
_diffrn_reflns_limit_k_min -8
_diffrn_reflns_limit_l_max 9
_diffrn_reflns_limit_l_min -9
_diffrn_reflns_number 8674
_diffrn_reflns_point_group_measured_fraction_full 1.000
_diffrn_reflns_point_group_measured_fraction_max 1.000
_diffrn_reflns_theta_full 14.995
_diffrn_reflns_theta_max 14.995
_diffrn_reflns_theta_min 1.866
_exptl_absorpt_coefficient_mu 0.090
_exptl_crystal_colour yellow
_exptl_crystal_density_diffrn 1.288
_exptl_crystal_F_000 496
_exptl_crystal_recrystallization_method 'Re-crystallisation from solvent: ethanol'
_refine_diff_density_max 0.378
_refine_diff_density_min -0.118
_refine_diff_density_rms 0.025
_refine_ls_extinction_coef 0.013(2)
_refine_ls_extinction_expression Fc^*^=kFc[1+0.001xFc^2^\l^3^/sin(2\q)]^-1/4^
_refine_ls_extinction_method 'SHELXL-2014/7 (Sheldrick 2014'
_refine_ls_goodness_of_fit_ref 1.049
_refine_ls_hydrogen_treatment refall
_refine_ls_matrix_type full
_refine_ls_number_parameters 417
_refine_ls_number_reflns 982
_refine_ls_number_restraints 0
_refine_ls_restrained_S_all 1.049
_refine_ls_R_factor_all 0.0341
_refine_ls_R_factor_gt 0.0332
_refine_ls_shift/su_max 2.424
_refine_ls_shift/su_mean 0.053
_refine_ls_structure_factor_coef Fsqd
_refine_ls_weighting_details 'w=1/[\s^2^(Fo^2^)+(0.0441P)^2^+1.7404P] where P=(Fo^2^+2Fc^2^)/3'
_refine_ls_weighting_scheme calc
_refine_ls_wR_factor_gt 0.0775
_refine_ls_wR_factor_ref 0.0787
_reflns_Friedel_coverage 0.000
_reflns_number_gt 959
_reflns_number_total 982
_reflns_threshold_expression 'I > 2\s(I)'
_cod_data_source_file c6ra05441b2.cif
_cod_data_source_block mo_NITK352_0m_a_a
_cod_depositor_comments
;
The following automatic conversions were performed:

'_chemical_melting_point' value '218-219C' was changed to '491.6(5)'
- it was converted from degrees Celsius(C) to Kelvins(K), the average
value was taken and precision was estimated.

Automatic conversion script
Id: cif_fix_values 4268 2015-11-12 08:31:59Z antanas 
;
_cod_database_code 7224544
_shelx_shelxl_version_number 2014/7
_shelx_space_group_comment
;
The symmetry employed for this shelxl refinement is uniquely defined
by the following loop, which should always be used as a source of
symmetry information in preference to the above space-group names.
They are only intended as comments.
;

loop_
_space_group_symop_operation_xyz
'x, y, z'
'-x, -y, -z'

loop_
_atom_site_label
_atom_site_type_symbol
_atom_site_fract_x
_atom_site_fract_y
_atom_site_fract_z
_atom_site_U_iso_or_equiv
_atom_site_adp_type
_atom_site_occupancy
_atom_site_site_symmetry_order
_atom_site_calc_flag
O5 O 0.5259(14) 0.8582(7) 0.7345(9) 0.0397(15) Uani 1 1 d
N1 N 0.257(3) 0.928(2) 0.8382(17) 0.045(4) Uani 1 1 d
O2 O 0.0100(7) 0.4096(5) 0.6550(3) 0.0579(17) Uani 1 1 d
O1 O 0.2532(6) 0.4520(6) 0.7264(4) 0.064(2) Uani 1 1 d
N2 N 0.2133(5) 0.7148(14) 0.7644(13) 0.034(2) Uani 1 1 d
O4 O 0.2865(6) 0.4952(7) 0.3880(8) 0.065(2) Uani 1 1 d
O3 O 0.1576(5) 0.3653(6) 0.4594(5) 0.076(2) Uani 1 1 d
C16 C 0.2300(7) 0.8267(15) 0.7499(12) 0.048(3) Uani 1 1 d
C22 C 0.681(2) 0.9205(10) 0.762(2) 0.035(2) Uani 1 1 d
C1 C 0.2012(7) 0.6013(14) 0.6642(19) 0.029(2) Uani 1 1 d
N3 N 0.2856(7) 1.0452(7) 0.6256(5) 0.068(2) Uani 1 1 d
C19 C 0.4557(17) 0.8080(8) 0.6091(14) 0.035(2) Uani 1 1 d
C9 C 0.234(2) 0.7261(11) 0.8855(14) 0.034(2) Uani 1 1 d
C18 C 0.2892(13) 0.7334(12) 0.5604(10) 0.034(2) Uani 1 1 d
C17 C 0.2051(7) 0.8116(10) 0.6217(9) 0.036(2) Uani 1 1 d
C2 C 0.2343(7) 0.5996(13) 0.5653(17) 0.032(3) Uani 1 1 d
C21 C 0.707(2) 0.9092(10) 0.654(2) 0.037(2) Uani 1 1 d
C27 C 0.2536(7) 0.9439(12) 0.6264(5) 0.041(2) Uani 1 1 d
C6 C 0.1444(14) 0.4756(10) 0.6799(7) 0.043(2) Uani 1 1 d
C14 C 0.3754(16) 0.7863(8) 0.9715(18) 0.046(3) Uani 1 1 d
C3 C 0.2215(9) 0.4778(14) 0.4670(14) 0.047(2) Uani 1 1 d
C20 C 0.564(3) 0.8385(11) 0.5599(11) 0.044(2) Uani 1 1 d
C23 C 0.791(3) 0.9814(12) 0.8729(15) 0.050(3) Uani 1 1 d
C10 C 0.1066(18) 0.6696(9) 0.9102(15) 0.050(2) Uani 1 1 d
C12 C 0.263(2) 0.7326(11) 1.1117(12) 0.053(3) Uani 1 1 d
C13 C 0.3871(17) 0.7883(9) 1.0830(16) 0.053(3) Uani 1 1 d
C24 C 0.937(2) 1.0321(9) 0.8722(15) 0.058(3) Uani 1 1 d
C11 C 0.1227(19) 0.6725(9) 1.023(2) 0.056(3) Uani 1 1 d
C28 C 0.855(3) 0.9615(13) 0.6574(15) 0.054(3) Uani 1 1 d
C25 C 0.9693(17) 1.0222(10) 0.767(2) 0.059(2) Uani 1 1 d
C15 C 0.2852(18) 0.7432(13) 1.2378(11) 0.088(3) Uani 1 1 d
H17 H 0.192(8) 0.305(8) 0.250(7) 0.13(5) Uiso 1 1 d
C7 C 0.2093(14) 0.3351(13) 0.7506(15) 0.105(4) Uani 1 1 d
C5 C 0.3524(15) 0.4103(12) 0.2101(14) 0.127(4) Uani 1 1 d
C8 C 0.3100(17) 0.3782(18) 0.8681(16) 0.147(6) Uani 1 1 d
H6 H 0.208(9) 0.672(9) 1.236(8) 0.16(5) Uiso 1 1 d
H30 H 0.541(7) 0.818(5) 0.478(5) 0.05(3) Uiso 1 1 d
H7 H 0.260(5) 0.711(4) 0.473(5) 0.02(2) Uiso 1 1 d
H5 H 0.007(7) 0.627(5) 0.850(6) 0.07(3) Uiso 1 1 d
H4 H 0.462(8) 0.826(6) 0.950(6) 0.08(4) Uiso 1 1 d
H2 H 1.074(8) 1.059(6) 0.771(6) 0.08(4) Uiso 1 1 d
H3 H 0.764(7) 0.988(6) 0.947(6) 0.08(4) Uiso 1 1 d
H35 H 0.879(6) 0.954(5) 0.584(5) 0.05(3) Uiso 1 1 d
H8 H 0.487(6) 0.831(5) 1.142(5) 0.05(3) Uiso 1 1 d
H11 H 0.034(6) 0.638(5) 1.041(5) 0.04(3) Uiso 1 1 d
H9 H 1.010(6) 1.071(5) 0.947(5) 0.04(3) Uiso 1 1 d
C29 C 0.2907(17) 0.3761(13) 0.2960(13) 0.092(3) Uani 1 1 d
H14 H 0.360(10) 0.719(10) 1.258(8) 0.18(6) Uiso 1 1 d
H18 H 0.287(19) 0.428(16) 0.918(14) 0.31(13) Uiso 1 1 d
H19 H 0.274(12) 0.817(11) 1.294(11) 0.26(7) Uiso 1 1 d
H22 H 0.287(11) 0.443(10) 0.178(9) 0.20(6) Uiso 1 1 d
H28 H 0.205(13) 0.267(12) 0.685(10) 0.22(7) Uiso 1 1 d
H29 H 0.100(18) 0.311(15) 0.750(13) 0.36(10) Uiso 1 1 d
H23 H 0.280(12) 0.983(7) 0.850(8) 0.00(3) Uiso 1 1 d
H24 H 0.220(11) 0.952(16) 0.831(7) 0.00(3) Uiso 1 1 d
H31 H 0.449(8) 0.443(6) 0.313(7) 0.12(3) Uiso 1 1 d
H26 H 0.296(7) 0.319(7) 0.890(7) 0.10(3) Uiso 1 1 d
H33 H 0.368(11) 0.358(9) 0.348(7) 0.18(5) Uiso 1 1 d
H36 H 0.365(10) 0.339(9) 0.152(9) 0.18(5) Uiso 1 1 d
H32 H 0.38(2) 0.350(19) 0.79(2) 0.48(13) Uiso 1 1 d

loop_
_atom_site_aniso_label
_atom_site_aniso_U_11
_atom_site_aniso_U_22
_atom_site_aniso_U_33
_atom_site_aniso_U_23
_atom_site_aniso_U_13
_atom_site_aniso_U_12
O5 0.037(6) 0.044(3) 0.031(7) 0.016(3) 0.012(4) 0.013(3)
N1 0.064(7) 0.025(13) 0.072(9) 0.038(8) 0.022(6) 0.029(7)
O2 0.049(4) 0.047(4) 0.056(3) 0.026(3) 0.006(3) 0.001(3)
O1 0.055(4) 0.056(5) 0.081(3) 0.038(3) -0.001(3) 0.027(4)
N2 0.044(4) 0.021(10) 0.033(10) 0.013(10) 0.013(4) 0.009(4)
O4 0.092(4) 0.066(6) 0.053(5) 0.027(5) 0.051(3) 0.044(3)
O3 0.090(4) 0.038(4) 0.079(4) 0.015(4) 0.038(3) 0.018(3)
C16 0.022(4) 0.016(14) 0.065(15) -0.009(10) 0.010(5) 0.000(5)
C22 0.031(18) 0.034(6) 0.050(15) 0.024(8) 0.031(15) 0.014(9)
C1 0.033(5) 0.023(12) 0.015(11) -0.004(11) -0.001(5) 0.013(5)
N3 0.097(5) 0.062(5) 0.072(4) 0.045(5) 0.037(3) 0.046(4)
C19 0.046(13) 0.030(5) 0.033(13) 0.018(7) 0.017(12) 0.013(7)
C9 0.064(12) 0.044(6) 0.019(12) 0.027(7) 0.029(12) 0.028(7)
C18 0.021(7) 0.029(7) 0.025(8) 0.006(6) -0.006(6) -0.006(5)
C17 0.090(6) 0.033(7) 0.015(6) 0.021(6) 0.032(5) 0.044(5)
C2 0.035(5) 0.034(14) 0.015(10) 0.002(11) 0.010(5) 0.013(6)
C21 0.005(14) 0.044(6) 0.069(17) 0.033(9) 0.021(16) 0.008(8)
C27 0.049(5) 0.053(8) 0.035(5) 0.023(6) 0.014(3) 0.034(6)
C6 0.058(9) 0.023(8) 0.042(6) 0.017(5) 0.012(6) 0.009(8)
C14 0.023(11) 0.044(5) 0.048(12) 0.016(7) -0.010(11) 0.007(7)
C3 0.051(6) 0.038(12) 0.030(9) -0.007(11) 0.011(6) 0.025(7)
C20 0.032(13) 0.055(6) 0.040(11) 0.028(7) 0.005(13) 0.012(8)
C23 0.040(13) 0.050(6) 0.033(12) 0.009(7) -0.009(12) 0.012(7)
C10 0.061(15) 0.062(6) 0.039(12) 0.032(7) 0.025(12) 0.026(8)
C12 0.065(11) 0.034(5) 0.071(16) 0.033(7) 0.039(13) 0.017(7)
C13 0.067(15) 0.059(6) 0.019(10) 0.019(6) -0.014(11) 0.024(8)
C24 0.033(13) 0.053(6) 0.062(15) 0.021(7) -0.012(12) 0.010(7)
C11 0.049(14) 0.051(6) 0.071(14) 0.032(7) 0.037(11) 0.013(7)
C28 0.059(14) 0.070(6) 0.039(12) 0.030(7) 0.017(11) 0.031(7)
C25 0.047(14) 0.066(6) 0.078(13) 0.045(8) 0.031(14) 0.024(8)
C15 0.158(11) 0.102(9) 0.045(8) 0.062(7) 0.050(8) 0.064(9)
C7 0.133(10) 0.050(7) 0.145(14) 0.081(9) 0.007(9) 0.033(7)
C5 0.193(12) 0.148(10) 0.106(10) 0.067(9) 0.112(11) 0.112(9)
C8 0.202(13) 0.129(10) 0.109(10) 0.101(10) -0.002(11) 0.042(10)
C29 0.142(13) 0.073(9) 0.063(8) 0.004(8) 0.061(9) 0.072(10)

loop_
_atom_type_symbol
_atom_type_description
_atom_type_scat_dispersion_real
_atom_type_scat_dispersion_imag
_atom_type_scat_source
C C 0.0033 0.0016 'International Tables Vol C Tables 4.2.6.8 and 6.1.1.4'
H H 0.0000 0.0000 'International Tables Vol C Tables 4.2.6.8 and 6.1.1.4'
N N 0.0061 0.0033 'International Tables Vol C Tables 4.2.6.8 and 6.1.1.4'
O O 0.0106 0.0060 'International Tables Vol C Tables 4.2.6.8 and 6.1.1.4'

loop_
_geom_angle_atom_site_label_1
_geom_angle_atom_site_label_2
_geom_angle_atom_site_label_3
_geom_angle
C22 O5 C19 108.4(10)
C16 N1 H23 134(9)
C16 N1 H24 113(10)
H23 N1 H24 58(8)
C6 O1 C7 117.6(8)
C16 N2 C1 117.1(12)
C16 N2 C9 119.5(12)
C1 N2 C9 122.6(11)
C3 O4 C29 116.7(10)
N1 C16 N2 117.2(18)
N1 C16 C17 124.2(16)
N2 C16 C17 118.5(11)
N1 C16 H24 20(3)
N2 C16 H24 129(4)
C17 C16 H24 110(4)
C23 C22 C21 125.0(15)
C23 C22 O5 127.5(19)
C21 C22 O5 107.5(16)
C2 C1 N2 125.7(12)
C2 C1 C6 122.7(12)
N2 C1 C6 111.7(15)
C20 C19 O5 108.4(10)
C20 C19 C18 134.7(15)
O5 C19 C18 117.0(16)
C10 C9 C14 120.7(12)
C10 C9 N2 117.2(16)
C14 C9 N2 122.1(17)
C19 C18 C2 111.8(8)
C19 C18 C17 115.5(8)
C2 C18 C17 107.9(9)
C19 C18 H7 105(3)
C2 C18 H7 108(3)
C17 C18 H7 108(3)
C27 C17 C16 110.7(9)
C27 C17 C18 112.5(8)
C16 C17 C18 108.2(8)
C1 C2 C3 121.9(12)
C1 C2 C18 117.4(12)
C3 C2 C18 120.7(12)
C28 C21 C22 118.4(16)
C28 C21 C20 134(2)
C22 C21 C20 107.4(15)
N3 C27 C17 176.8(7)
O2 C6 O1 125.5(10)
O2 C6 C1 120.8(10)
O1 C6 C1 113.5(9)
C9 C14 C13 119.0(11)
C9 C14 H4 117(4)
C13 C14 H4 124(4)
O3 C3 O4 122.2(12)
O3 C3 C2 122.2(11)
O4 C3 C2 115.6(12)
C19 C20 C21 108.3(11)
C19 C20 H30 122(4)
C21 C20 H30 129(4)
C22 C23 C24 114.8(12)
C22 C23 H3 121(4)
C24 C23 H3 125(4)
C9 C10 C11 118.7(12)
C9 C10 H5 121(4)
C11 C10 H5 120(4)
C13 C12 C11 116.8(12)
C13 C12 C15 119.2(17)
C11 C12 C15 124.0(17)
C12 C13 C14 122.5(11)
C12 C13 H8 120(4)
C14 C13 H8 118(4)
C23 C24 C25 122.3(11)
C23 C24 H9 114(4)
C25 C24 H9 124(4)
C10 C11 C12 122.4(11)
C10 C11 H11 118(4)
C12 C11 H11 119(4)
C25 C28 C21 118.7(11)
C25 C28 H35 120(4)
C21 C28 H35 121(4)
C28 C25 C24 120.8(10)
C28 C25 H2 120(4)
C24 C25 H2 119(4)
C12 C15 H6 111(6)
C12 C15 H14 111(6)
H6 C15 H14 95(7)
C12 C15 H19 113(7)
H6 C15 H19 101(8)
H14 C15 H19 123(10)
C8 C7 O1 107.6(11)
C8 C7 H28 120(8)
O1 C7 H28 105(8)
C8 C7 H29 111(9)
O1 C7 H29 106(8)
H28 C7 H29 106(10)
C29 C5 H22 105(6)
C29 C5 H31 63(3)
H22 C5 H31 140(7)
C29 C5 H36 113(6)
H22 C5 H36 117(8)
H31 C5 H36 103(6)
C7 C8 H18 107(10)
C7 C8 H26 116(5)
H18 C8 H26 99(10)
C7 C8 H32 71(10)
H18 C8 H32 154(10)
H26 C8 H32 105(10)
C5 C29 O4 109.3(11)
C5 C29 H17 106(5)
O4 C29 H17 111(5)
C5 C29 H31 54(3)
O4 C29 H31 95(3)
H17 C29 H31 152(6)
C5 C29 H33 110(5)
O4 C29 H33 103(5)
H17 C29 H33 118(7)
H31 C29 H33 63(5)

loop_
_geom_bond_atom_site_label_1
_geom_bond_atom_site_label_2
_geom_bond_distance
O5 C22 1.383(10)
O5 C19 1.402(8)
N1 C16 1.183(16)
N1 H23 0.57(7)
N1 H24 0.55(8)
O2 C6 1.214(8)
O1 C6 1.312(8)
O1 C7 1.475(9)
N2 C16 1.371(12)
N2 C1 1.393(11)
N2 C9 1.451(12)
O4 C3 1.314(10)
O4 C29 1.457(9)
O3 C3 1.229(10)
C16 C17 1.521(15)
C16 H24 1.49(12)
C22 C23 1.368(10)
C22 C21 1.382(11)
C1 C2 1.333(10)
C1 C6 1.512(12)
N3 C27 1.142(9)
C19 C20 1.341(10)
C19 C18 1.474(11)
C9 C10 1.369(10)
C9 C14 1.375(10)
C18 C2 1.528(11)
C18 C17 1.526(8)
C18 H7 1.00(5)
C17 C27 1.455(10)
C2 C3 1.440(11)
C21 C28 1.381(12)
C21 C20 1.423(12)
C14 C13 1.380(11)
C14 H4 0.97(6)
C20 H30 0.93(5)
C23 C24 1.377(12)
C23 H3 0.99(6)
C10 C11 1.382(11)
C10 H5 0.97(6)
C12 C13 1.369(11)
C12 C11 1.386(11)
C12 C15 1.514(14)
C13 H8 0.96(5)
C24 C25 1.386(11)
C24 H9 0.92(5)
C11 H11 0.95(5)
C28 C25 1.368(11)
C28 H35 0.96(5)
C25 H2 0.96(6)
C15 H6 0.92(9)
C15 H14 0.91(9)
C15 H19 0.94(12)
C7 C8 1.428(14)
C7 H28 0.88(11)
C7 H29 1.02(15)
C5 C29 1.449(12)
C5 H22 0.97(9)
C5 H31 1.31(7)
C5 H36 0.93(9)
C8 H18 0.81(16)
C8 H26 0.84(7)
C8 H32 1.3(2)
C29 H17 0.94(7)
C29 H31 1.45(7)
C29 H33 1.06(9)
